data_1550599
loop_
_publ_author_name
'Archer, Stuart'
'Raza, Ahtasham'
'Dr\"oge, Fabian'
'Robertson, Craig C.'
'Auty, Alexander J.'
'Chekulaev, Dimitri M.'
'Weinstein, Julia'
'Keane, Theo'
'Meijer, Anthony J. H. M.'
'Haycock, John'
'MacNeil, Sheila'
'Thomas, Jim A.'

_publ_section_title
;
 A dinuclear ruthenium(II) phototherapeutic that targets duplex and
 quadruplex DNA
;
_journal_name_full 'Chemical Science'
_journal_paper_doi 10.1039/C8SC05084H
_journal_year 2019
_chemical_formula_moiety 'C64 H36 N22 Ru2, 4(Cl)'
_chemical_formula_sum 'C64 H36 Cl4 N22 Ru2'
_chemical_formula_weight 1457.09
_space_group_crystal_system triclinic
_space_group_IT_number 2
_space_group_name_Hall '-P 1'
_space_group_name_H-M_alt 'P -1'
_symmetry_space_group_name_Hall '-P 1'
_symmetry_space_group_name_H-M 'P -1'
_atom_sites_solution_hydrogens geom
_atom_sites_solution_primary dual
_audit_creation_date 2017-09-06
_audit_creation_method
;
Olex2 1.2
(compiled 2017.08.10 svn.r3458 for OlexSys, GUI svn.r5381)
;
_audit_update_record
;
2018-11-01 deposited with the CCDC.    2019-02-15 downloaded from the CCDC.
;
_cell_angle_alpha 89.440(6)
_cell_angle_beta 81.175(5)
_cell_angle_gamma 87.749(6)
_cell_formula_units_Z 2
_cell_length_a 12.9007(13)
_cell_length_b 14.8064(14)
_cell_length_c 18.5391(16)
_cell_measurement_reflns_used 9966
_cell_measurement_temperature 100
_cell_measurement_theta_max 66.67
_cell_measurement_theta_min 2.41
_cell_volume 3496.6(6)
_computing_cell_refinement 'SAINT v8.37A (Bruker, 2015)'
_computing_data_reduction 'SAINT v8.37A (Bruker, 2015)'
_computing_molecular_graphics 'Olex2 (Dolomanov et al., 2009)'
_computing_publication_material 'Olex2 (Dolomanov et al., 2009)'
_computing_structure_refinement 'XL (Sheldrick, 2008)'
_computing_structure_solution 'XT (Sheldrick, 2015)'
_diffrn_ambient_temperature 99.99
_diffrn_measured_fraction_theta_full 0.982
_diffrn_measured_fraction_theta_max 0.982
_diffrn_measurement_device_type 'Bruker Venture Photon 100'
_diffrn_measurement_method '\f and \w scans'
_diffrn_radiation_type CuK\a
_diffrn_radiation_wavelength 1.54178
_diffrn_reflns_av_R_equivalents 0.1466
_diffrn_reflns_av_unetI/netI 0.1128
_diffrn_reflns_Laue_measured_fraction_full 0.982
_diffrn_reflns_Laue_measured_fraction_max 0.982
_diffrn_reflns_limit_h_max 14
_diffrn_reflns_limit_h_min -15
_diffrn_reflns_limit_k_max 17
_diffrn_reflns_limit_k_min -17
_diffrn_reflns_limit_l_max 22
_diffrn_reflns_limit_l_min -22
_diffrn_reflns_number 47487
_diffrn_reflns_point_group_measured_fraction_full 0.982
_diffrn_reflns_point_group_measured_fraction_max 0.982
_diffrn_reflns_theta_full 66.802
_diffrn_reflns_theta_max 66.802
_diffrn_reflns_theta_min 2.987
_diffrn_standards_number 0
_exptl_absorpt_coefficient_mu 5.351
_exptl_absorpt_correction_T_max 0.7528
_exptl_absorpt_correction_T_min 0.4748
_exptl_absorpt_correction_type multi-scan
_exptl_absorpt_process_details
'SADABS-2014/5 (Bruker,2014/5) was used for absorption correction. wR2(int) was 0.1234 before and 0.0877 after correction. The Ratio of minimum to maximum transmission is 0.6307. The \l/2 correction factor is Not present.'
_exptl_crystal_colour orange
_exptl_crystal_colour_primary orange
_exptl_crystal_density_diffrn 1.384
_exptl_crystal_description block
_exptl_crystal_F_000 1460
_exptl_crystal_size_max 0.19
_exptl_crystal_size_mid 0.09
_exptl_crystal_size_min 0.02
_refine_diff_density_max 1.486
_refine_diff_density_min -1.730
_refine_diff_density_rms 0.153
_refine_ls_extinction_method none
_refine_ls_goodness_of_fit_ref 1.042
_refine_ls_hydrogen_treatment constr
_refine_ls_matrix_type full
_refine_ls_number_parameters 843
_refine_ls_number_reflns 12184
_refine_ls_number_restraints 124
_refine_ls_restrained_S_all 1.038
_refine_ls_R_factor_all 0.1383
_refine_ls_R_factor_gt 0.0927
_refine_ls_shift/su_max 0.000
_refine_ls_shift/su_mean 0.000
_refine_ls_structure_factor_coef Fsqd
_refine_ls_weighting_details 'w=1/[\s^2^(Fo^2^)+(0.1190P)^2^+20.8430P] where P=(Fo^2^+2Fc^2^)/3'
_refine_ls_weighting_scheme calc
_refine_ls_wR_factor_gt 0.2250
_refine_ls_wR_factor_ref 0.2553
_reflns_Friedel_coverage 0.000
_reflns_number_gt 7793
_reflns_number_total 12184
_reflns_threshold_expression 'I > 2\s(I)'
_cod_data_source_file c8sc05084h2.cif
_cod_data_source_block iaj641v(2)
_cod_database_code 1550599
_shelx_shelxl_version_number 2014/7
_shelx_space_group_comment
;
The symmetry employed for this shelxl refinement is uniquely defined
by the following loop, which should always be used as a source of
symmetry information in preference to the above space-group names.
They are only intended as comments.
;
_shelx_estimated_absorpt_t_max 0.901
_shelx_estimated_absorpt_t_min 0.430
_olex2_refinement_description
;
1. Fixed Uiso
 At 1.2 times of:
  All C(H) groups
2. Rigid bond restraints
 C55, C56, C57, C58, C59, C60, C61, C62, C63, C64
 with sigma for 1-2 distances of 0.01 and sigma for 1-3 distances of 0.01
 C1, C2, C3, C4, C5, C6, C7, C8, C9, C10
 with sigma for 1-2 distances of 0.01 and sigma for 1-3 distances of 0.01
3. Uiso/Uaniso restraints and constraints
C55 \\sim C56 \\sim C57 \\sim C58 \\sim C59 \\sim C60 \\sim C61 \\sim C62 \\sim
C63 \\sim C64: within 2A with sigma of 0.04 and sigma for terminal atoms of 0.08
C1 \\sim C2 \\sim C3 \\sim C4 \\sim C5 \\sim C6 \\sim C7 \\sim C8 \\sim C9
\\sim C10: within 2A with sigma of 0.04 and sigma for terminal atoms of 0.08
Uanis(N4) = Uanis(N3)
4.a Aromatic/amide H refined with riding coordinates:
 C1(H1), C2(H2), C4(H4), C5(H5), C7(H7), C8(H8), C11(H11), C12(H12), C14(H14),
 C15(H15), C17(H17), C18(H18), C21(H21), C22(H22), C23(H23), C28(H28), C29(H29),
  C30(H30), C36(H36), C37(H37), C38(H38), C41(H41), C42(H42), C43(H43),
 C45(H45), C46(H46), C48(H48), C49(H49), C51(H51), C52(H52), C55(H55), C56(H56),
  C58(H58), C59(H59), C61(H61), C62(H62)
;
_olex2_exptl_crystal_mounting_method 'mitigen holder in oil'
_olex2_submission_special_instructions 'No special instructions were received'

loop_
_space_group_symop_operation_xyz
'x, y, z'
'-x, -y, -z'

loop_
_atom_site_label
_atom_site_type_symbol
_atom_site_fract_x
_atom_site_fract_y
_atom_site_fract_z
_atom_site_U_iso_or_equiv
_atom_site_adp_type
_atom_site_occupancy
_atom_site_site_symmetry_order
_atom_site_calc_flag
_atom_site_refinement_flags_posn
_atom_site_refinement_flags_adp
_atom_site_refinement_flags_occupancy
_atom_site_disorder_assembly
_atom_site_disorder_group
Ru1 Ru 0.25103(6) 0.25121(5) 0.52056(4) 0.0314(2) Uani 1 1 d . . . . .
Ru2 Ru 0.72701(6) 0.23726(5) -0.13757(4) 0.0314(2) Uani 1 1 d . . . . .
N1 N 0.2341(8) 0.3890(6) 0.5215(4) 0.048(2) Uani 1 1 d . . . . .
N2 N 0.0946(7) 0.2645(7) 0.5678(4) 0.047(2) Uani 1 1 d . . . . .
N3 N 0.1875(12) 0.5763(10) 0.5379(6) 0.088(3) Uani 1 1 d . . . . .
N4 N -0.1078(11) 0.3226(11) 0.6299(6) 0.088(3) Uani 1 1 d . . . . .
N5 N 0.2984(6) 0.2471(6) 0.6216(4) 0.0336(19) Uani 1 1 d . . . . .
N6 N 0.2567(6) 0.1149(6) 0.5349(4) 0.0379(19) Uani 1 1 d . . . . .
N7 N 0.3557(7) 0.2121(9) 0.7597(5) 0.057(3) Uani 1 1 d . . . . .
N8 N 0.2618(12) -0.0676(8) 0.5858(7) 0.084(4) Uani 1 1 d . . . . .
N9 N 0.2209(6) 0.2474(5) 0.4141(4) 0.0359(19) Uani 1 1 d . . . . .
N10 N 0.4005(6) 0.2509(5) 0.4629(4) 0.0335(18) Uani 1 1 d . . . . .
N11 N 0.3900(6) 0.2676(5) 0.1658(4) 0.0263(16) Uani 1 1 d . . . . .
N12 N 0.5850(6) 0.2479(6) 0.2160(4) 0.0321(18) Uani 1 1 d . . . . .
N13 N 0.5768(6) 0.2557(5) -0.0809(4) 0.0347(19) Uani 1 1 d . . . . .
N14 N 0.7588(6) 0.2260(6) -0.0324(4) 0.0357(19) Uani 1 1 d . . . . .
N15 N 0.7629(6) 0.3714(5) -0.1431(4) 0.0366(19) Uani 1 1 d . . . . .
N16 N 0.8829(6) 0.2255(5) -0.1841(4) 0.0329(18) Uani 1 1 d . . . . .
N17 N 0.8432(8) 0.5469(6) -0.1630(6) 0.058(3) Uani 1 1 d . . . . .
N18 N 1.0944(7) 0.2403(7) -0.2476(5) 0.048(2) Uani 1 1 d . . . . .
N19 N 0.6786(6) 0.2398(5) -0.2376(4) 0.0342(19) Uani 1 1 d . . . . .
N20 N 0.7000(7) 0.1031(6) -0.1475(5) 0.044(2) Uani 1 1 d . . . . .
N21 N 0.5963(8) 0.2161(7) -0.3673(5) 0.054(3) Uani 1 1 d . . . . .
N22 N 0.6493(13) -0.0724(8) -0.1859(8) 0.094(5) Uani 1 1 d . . . . .
C1 C 0.3020(13) 0.4525(8) 0.5003(6) 0.070(4) Uani 1 1 d . U . . .
H1 H 0.3706 0.4344 0.4774 0.084 Uiso 1 1 calc R . . . .
C2 C 0.2775(14) 0.5451(8) 0.5102(6) 0.072(4) Uani 1 1 d . U . . .
H2 H 0.3311 0.5866 0.4953 0.087 Uiso 1 1 calc R . . . .
C3 C 0.1120(14) 0.5154(11) 0.5611(6) 0.079(4) Uani 1 1 d . U . . .
C4 C 0.0172(15) 0.5425(13) 0.5939(8) 0.097(5) Uani 1 1 d . U . . .
H4 H 0.0028 0.6050 0.6035 0.117 Uiso 1 1 calc R . . . .
C5 C -0.0621(13) 0.4813(12) 0.6149(7) 0.089(4) Uani 1 1 d . U . . .
H5 H -0.1315 0.5022 0.6335 0.107 Uiso 1 1 calc R . . . .
C6 C -0.0358(12) 0.3839(12) 0.6074(6) 0.080(4) Uani 1 1 d . U . . .
C7 C -0.0815(9) 0.2356(13) 0.6217(6) 0.074(5) Uani 1 1 d . U . . .
H7 H -0.1333 0.1922 0.6355 0.088 Uiso 1 1 calc R . . . .
C8 C 0.0257(8) 0.2048(10) 0.5917(5) 0.056(3) Uani 1 1 d . U . . .
H8 H 0.0447 0.1422 0.5897 0.067 Uiso 1 1 calc R . . . .
C9 C 0.0624(10) 0.3536(10) 0.5766(5) 0.057(3) Uani 1 1 d . U . . .
C10 C 0.1371(11) 0.4216(9) 0.5534(6) 0.063(3) Uani 1 1 d . U . . .
C11 C 0.3246(9) 0.3113(8) 0.6640(5) 0.046(3) Uani 1 1 d . . . . .
H11 H 0.3242 0.3723 0.6476 0.055 Uiso 1 1 calc R . . . .
C12 C 0.3530(9) 0.2909(10) 0.7327(7) 0.057(3) Uani 1 1 d . . . . .
H12 H 0.3714 0.3395 0.7607 0.068 Uiso 1 1 calc R . . . .
C13 C 0.3297(9) 0.1402(10) 0.7173(6) 0.062(4) Uani 1 1 d . . . . .
C14 C 0.3265(10) 0.0486(10) 0.7425(7) 0.067(4) Uani 1 1 d . . . . .
H14 H 0.3414 0.0346 0.7901 0.080 Uiso 1 1 calc R . . . .
C15 C 0.3022(11) -0.0191(10) 0.6992(7) 0.069(4) Uani 1 1 d . . . . .
H15 H 0.2997 -0.0795 0.7171 0.083 Uiso 1 1 calc R . . . .
C16 C 0.2809(12) -0.0006(9) 0.6285(8) 0.066(4) Uani 1 1 d . . . . .
C17 C 0.2439(14) -0.0437(9) 0.5192(8) 0.084(5) Uani 1 1 d . . . . .
H17 H 0.2314 -0.0903 0.4871 0.101 Uiso 1 1 calc R . . . .
C18 C 0.2423(10) 0.0468(8) 0.4929(7) 0.061(4) Uani 1 1 d . . . . .
H18 H 0.2306 0.0584 0.4442 0.073 Uiso 1 1 calc R . . . .
C19 C 0.2806(8) 0.0900(8) 0.6043(6) 0.047(3) Uani 1 1 d . . . . .
C20 C 0.3018(8) 0.1608(8) 0.6480(6) 0.044(3) Uani 1 1 d . . . . .
C21 C 0.1260(8) 0.2443(8) 0.3913(5) 0.041(3) Uani 1 1 d . . . . .
H21 H 0.0650 0.2386 0.4267 0.049 Uiso 1 1 calc R . . . .
C22 C 0.1153(8) 0.2490(7) 0.3198(5) 0.041(2) Uani 1 1 d . . . . .
H22 H 0.0473 0.2489 0.3062 0.049 Uiso 1 1 calc R . . . .
C23 C 0.2012(7) 0.2539(7) 0.2675(5) 0.036(2) Uani 1 1 d . . . . .
H23 H 0.1939 0.2548 0.2173 0.044 Uiso 1 1 calc R . . . .
C24 C 0.3009(7) 0.2575(6) 0.2888(5) 0.030(2) Uani 1 1 d . . . . .
C25 C 0.3049(7) 0.2539(6) 0.3625(5) 0.0273(19) Uani 1 1 d . . . . .
C26 C 0.4038(7) 0.2541(7) 0.3900(5) 0.031(2) Uani 1 1 d . . . . .
C27 C 0.4977(7) 0.2528(6) 0.3407(5) 0.029(2) Uani 1 1 d . . . . .
C28 C 0.5923(7) 0.2504(7) 0.3699(5) 0.036(2) Uani 1 1 d . . . . .
H28 H 0.6580 0.2500 0.3386 0.043 Uiso 1 1 calc R . . . .
C29 C 0.5879(8) 0.2486(7) 0.4443(5) 0.034(2) Uani 1 1 d . . . . .
H29 H 0.6505 0.2482 0.4653 0.041 Uiso 1 1 calc R . . . .
C30 C 0.4910(7) 0.2473(7) 0.4884(5) 0.038(2) Uani 1 1 d . . . . .
H30 H 0.4894 0.2437 0.5397 0.046 Uiso 1 1 calc R . . . .
C31 C 0.3971(7) 0.2606(6) 0.2369(5) 0.032(2) Uani 1 1 d . . . . .
C32 C 0.4954(6) 0.2551(6) 0.2623(5) 0.0252(19) Uani 1 1 d . . . . .
C33 C 0.5808(7) 0.2482(6) 0.1455(5) 0.029(2) Uani 1 1 d . . . . .
C34 C 0.4825(7) 0.2612(6) 0.1208(5) 0.031(2) Uani 1 1 d . . . . .
C35 C 0.4790(7) 0.2629(6) 0.0412(5) 0.031(2) Uani 1 1 d . . . . .
C36 C 0.3860(7) 0.2747(7) 0.0116(5) 0.032(2) Uani 1 1 d . . . . .
H36 H 0.3204 0.2814 0.0427 0.038 Uiso 1 1 calc R . . . .
C37 C 0.3905(8) 0.2763(7) -0.0616(5) 0.038(2) Uani 1 1 d . . . . .
H37 H 0.3277 0.2839 -0.0823 0.046 Uiso 1 1 calc R . . . .
C38 C 0.4868(8) 0.2669(8) -0.1071(5) 0.044(3) Uani 1 1 d . . . . .
H38 H 0.4883 0.2686 -0.1585 0.052 Uiso 1 1 calc R . . . .
C39 C 0.5732(7) 0.2539(6) -0.0064(5) 0.032(2) Uani 1 1 d . . . . .
C40 C 0.6708(7) 0.2391(7) 0.0197(5) 0.035(2) Uani 1 1 d . . . . .
C41 C 0.8528(8) 0.2094(8) -0.0109(5) 0.049(3) Uani 1 1 d . . . . .
H41 H 0.9141 0.2016 -0.0462 0.059 Uiso 1 1 calc R . . . .
C42 C 0.8598(8) 0.2038(9) 0.0630(6) 0.054(3) Uani 1 1 d . . . . .
H42 H 0.9263 0.1900 0.0771 0.065 Uiso 1 1 calc R . . . .
C43 C 0.7733(9) 0.2175(8) 0.1172(5) 0.047(3) Uani 1 1 d . . . . .
H43 H 0.7799 0.2153 0.1675 0.057 Uiso 1 1 calc R . . . .
C44 C 0.6771(7) 0.2347(7) 0.0942(5) 0.033(2) Uani 1 1 d . . . . .
C45 C 0.9431(8) 0.1534(7) -0.2058(5) 0.041(2) Uani 1 1 d . . . . .
H45 H 0.9150 0.0949 -0.2002 0.049 Uiso 1 1 calc R . . . .
C46 C 1.0498(9) 0.1630(7) -0.2376(5) 0.046(3) Uani 1 1 d . . . . .
H46 H 1.0908 0.1098 -0.2523 0.055 Uiso 1 1 calc R . . . .
C47 C 1.0352(9) 0.3176(7) -0.2259(5) 0.041(2) Uani 1 1 d . . . . .
C48 C 1.0722(9) 0.4051(8) -0.2331(6) 0.048(3) Uani 1 1 d . . . . .
H48 H 1.1435 0.4124 -0.2537 0.058 Uiso 1 1 calc R . . . .
C49 C 1.0135(10) 0.4782(9) -0.2130(6) 0.056(3) Uani 1 1 d . . . . .
H49 H 1.0428 0.5361 -0.2195 0.067 Uiso 1 1 calc R . . . .
C50 C 0.9061(9) 0.4706(7) -0.1816(5) 0.045(3) Uani 1 1 d . . . . .
C51 C 0.7455(10) 0.5299(8) -0.1337(7) 0.056(3) Uani 1 1 d . . . . .
H51 H 0.6992 0.5801 -0.1190 0.067 Uiso 1 1 calc R . . . .
C52 C 0.7055(9) 0.4434(8) -0.1231(6) 0.050(3) Uani 1 1 d . . . . .
H52 H 0.6348 0.4373 -0.1006 0.060 Uiso 1 1 calc R . . . .
C53 C 0.8655(8) 0.3850(7) -0.1729(5) 0.039(2) Uani 1 1 d . . . . .
C54 C 0.9285(8) 0.3078(7) -0.1955(5) 0.039(2) Uani 1 1 d . . . . .
C55 C 0.7100(12) 0.0341(8) -0.1060(7) 0.065(4) Uani 1 1 d . U . . .
H55 H 0.7366 0.0418 -0.0615 0.078 Uiso 1 1 calc R . . . .
C56 C 0.6818(16) -0.0546(9) -0.1255(10) 0.104(6) Uani 1 1 d . U . . .
H56 H 0.6875 -0.1028 -0.0919 0.125 Uiso 1 1 calc R . . . .
C57 C 0.6355(13) -0.0024(9) -0.2304(8) 0.071(4) Uani 1 1 d . U . . .
C58 C 0.5960(14) -0.0149(11) -0.2959(9) 0.088(5) Uani 1 1 d . U . . .
H58 H 0.5746 -0.0730 -0.3076 0.105 Uiso 1 1 calc R . . . .
C59 C 0.5882(12) 0.0551(9) -0.3424(7) 0.069(3) Uani 1 1 d . U . . .
H59 H 0.5654 0.0446 -0.3879 0.083 Uiso 1 1 calc R . . . .
C60 C 0.6132(9) 0.1439(9) -0.3247(6) 0.050(3) Uani 1 1 d . U . . .
C61 C 0.6228(9) 0.2939(9) -0.3460(6) 0.054(3) Uani 1 1 d . U . . .
H61 H 0.6147 0.3444 -0.3770 0.064 Uiso 1 1 calc R . . . .
C62 C 0.6617(8) 0.3097(8) -0.2825(5) 0.044(2) Uani 1 1 d . U . . .
H62 H 0.6765 0.3694 -0.2701 0.052 Uiso 1 1 calc R . . . .
C63 C 0.6501(9) 0.1587(7) -0.2587(5) 0.041(2) Uani 1 1 d . U . . .
C64 C 0.6619(9) 0.0856(7) -0.2104(6) 0.045(2) Uani 1 1 d . U . . .
Cl1 Cl -0.1408(3) 0.2737(4) 0.2830(2) 0.1093(17) Uani 1 1 d . . . . .
Cl2 Cl 0.6556(3) 0.5287(2) -0.3169(2) 0.0744(10) Uani 1 1 d . . . . .
Cl3A Cl -0.1112(7) 0.0093(5) 0.6556(6) 0.132(4) Uani 0.610(8) 1 d . . P A 1
Cl3B Cl 0.1324(7) 0.7656(6) 0.5462(5) 0.074(3) Uani 0.390(8) 1 d . . P A 2
Cl4A Cl 0.5616(5) 0.4766(4) 0.0520(4) 0.080(2) Uani 0.585(8) 1 d . . P B 1
Cl4B Cl 1.1128(7) 0.2873(9) -0.0581(6) 0.108(5) Uani 0.415(8) 1 d . . P B 2

loop_
_atom_site_aniso_label
_atom_site_aniso_U_11
_atom_site_aniso_U_22
_atom_site_aniso_U_33
_atom_site_aniso_U_23
_atom_site_aniso_U_13
_atom_site_aniso_U_12
Ru1 0.0317(4) 0.0379(5) 0.0212(4) 0.0017(3) 0.0068(3) -0.0022(3)
Ru2 0.0334(4) 0.0375(5) 0.0208(4) -0.0009(3) 0.0040(3) -0.0015(3)
N1 0.083(7) 0.037(5) 0.021(4) -0.008(4) 0.001(4) 0.006(5)
N2 0.031(5) 0.080(7) 0.025(4) 0.014(4) 0.003(4) 0.009(5)
N3 0.100(8) 0.119(9) 0.040(5) 0.003(5) -0.001(5) 0.037(7)
N4 0.100(8) 0.119(9) 0.040(5) 0.003(5) -0.001(5) 0.037(7)
N5 0.030(4) 0.048(5) 0.017(4) 0.007(3) 0.010(3) -0.001(4)
N6 0.032(5) 0.045(5) 0.036(5) -0.004(4) -0.001(4) -0.005(4)
N7 0.029(5) 0.111(10) 0.028(5) -0.005(6) 0.006(4) 0.006(5)
N8 0.135(12) 0.043(7) 0.072(8) 0.016(6) -0.005(8) -0.002(7)
N9 0.034(5) 0.036(5) 0.036(5) -0.001(4) 0.003(4) -0.007(4)
N10 0.034(5) 0.043(5) 0.021(4) 0.001(3) 0.003(3) -0.005(4)
N11 0.026(4) 0.031(4) 0.021(4) 0.002(3) -0.001(3) -0.002(3)
N12 0.026(4) 0.049(5) 0.022(4) 0.003(3) -0.005(3) -0.006(3)
N13 0.042(5) 0.040(5) 0.022(4) -0.001(3) -0.001(3) 0.001(4)
N14 0.024(4) 0.045(5) 0.034(4) 0.002(4) 0.009(3) 0.001(3)
N15 0.035(5) 0.034(5) 0.040(5) -0.005(4) -0.002(4) -0.007(4)
N16 0.038(5) 0.038(5) 0.021(4) -0.002(3) -0.001(3) 0.001(4)
N17 0.054(6) 0.043(6) 0.077(7) 0.010(5) -0.008(5) -0.007(5)
N18 0.044(5) 0.059(6) 0.036(5) 0.001(4) 0.006(4) 0.005(5)
N19 0.041(5) 0.037(5) 0.020(4) -0.001(3) 0.007(3) -0.001(4)
N20 0.062(6) 0.030(5) 0.039(5) 0.002(4) -0.006(4) -0.009(4)
N21 0.047(6) 0.071(7) 0.042(6) -0.014(5) -0.001(4) 0.001(5)
N22 0.157(14) 0.044(7) 0.089(10) 0.015(7) -0.048(10) -0.016(8)
C1 0.133(13) 0.035(6) 0.038(6) -0.009(5) 0.005(7) -0.023(7)
C2 0.140(14) 0.041(6) 0.032(6) -0.005(5) 0.001(7) -0.004(8)
C3 0.111(9) 0.088(7) 0.030(6) -0.013(6) 0.001(6) 0.058(7)
C4 0.120(12) 0.116(10) 0.044(8) 0.001(8) 0.005(8) 0.064(8)
C5 0.086(9) 0.141(12) 0.038(7) -0.017(8) -0.018(7) 0.068(7)
C6 0.068(7) 0.135(10) 0.027(6) 0.004(7) 0.013(6) 0.043(7)
C7 0.031(6) 0.168(15) 0.022(6) 0.008(7) -0.002(4) -0.019(7)
C8 0.026(5) 0.112(11) 0.027(5) 0.021(6) 0.000(4) -0.002(6)
C9 0.053(7) 0.101(8) 0.015(5) -0.001(5) -0.006(4) 0.034(5)
C10 0.080(8) 0.078(8) 0.025(5) -0.003(5) 0.000(5) 0.029(6)
C11 0.050(7) 0.060(7) 0.025(5) -0.002(5) 0.008(5) -0.013(5)
C12 0.038(7) 0.084(10) 0.045(7) -0.012(7) 0.007(5) -0.008(6)
C13 0.045(7) 0.093(10) 0.037(6) 0.019(7) 0.014(5) 0.031(7)
C14 0.059(8) 0.091(11) 0.044(7) 0.026(7) 0.005(6) 0.032(7)
C15 0.085(10) 0.076(10) 0.043(7) 0.027(7) -0.002(7) 0.010(8)
C16 0.085(10) 0.044(7) 0.062(8) 0.006(6) 0.009(7) 0.008(7)
C17 0.157(16) 0.032(7) 0.061(9) 0.003(6) -0.008(9) -0.007(8)
C18 0.082(9) 0.036(6) 0.058(8) -0.006(6) 0.013(7) -0.013(6)
C19 0.038(6) 0.059(7) 0.041(6) 0.014(5) 0.005(5) -0.005(5)
C20 0.033(6) 0.059(7) 0.034(6) 0.000(5) 0.004(4) 0.012(5)
C21 0.026(5) 0.065(7) 0.029(5) 0.004(5) 0.008(4) 0.001(5)
C22 0.023(5) 0.059(7) 0.038(6) -0.001(5) 0.002(4) -0.014(5)
C23 0.018(5) 0.051(6) 0.037(5) -0.006(5) 0.005(4) -0.012(4)
C24 0.028(5) 0.036(5) 0.025(5) -0.001(4) 0.003(4) -0.007(4)
C25 0.017(4) 0.035(5) 0.029(5) 0.004(4) -0.003(4) -0.001(4)
C26 0.028(5) 0.041(6) 0.022(5) -0.004(4) 0.001(4) -0.006(4)
C27 0.034(5) 0.030(5) 0.024(4) 0.002(4) -0.010(4) -0.005(4)
C28 0.027(5) 0.054(7) 0.027(5) 0.000(4) 0.001(4) -0.013(4)
C29 0.033(5) 0.054(6) 0.018(4) 0.004(4) -0.010(4) -0.010(4)
C30 0.024(5) 0.062(7) 0.029(5) 0.005(5) -0.004(4) -0.011(5)
C31 0.033(5) 0.032(5) 0.029(5) 0.003(4) 0.000(4) -0.004(4)
C32 0.018(4) 0.032(5) 0.025(4) 0.005(4) -0.001(3) -0.006(4)
C33 0.016(4) 0.041(6) 0.028(5) 0.003(4) 0.002(4) -0.001(4)
C34 0.035(5) 0.034(5) 0.020(4) 0.003(4) 0.003(4) 0.002(4)
C35 0.026(5) 0.037(5) 0.030(5) 0.006(4) -0.002(4) -0.004(4)
C36 0.012(4) 0.052(6) 0.031(5) -0.009(4) -0.003(4) 0.003(4)
C37 0.038(6) 0.050(6) 0.027(5) 0.004(4) -0.003(4) -0.001(5)
C38 0.042(6) 0.069(8) 0.019(5) -0.001(5) -0.005(4) 0.003(5)
C39 0.030(5) 0.035(5) 0.028(5) -0.004(4) -0.001(4) 0.000(4)
C40 0.021(5) 0.049(6) 0.030(5) -0.006(4) 0.007(4) -0.003(4)
C41 0.035(6) 0.083(9) 0.027(5) -0.005(5) 0.003(4) 0.001(6)
C42 0.023(5) 0.109(11) 0.028(5) 0.005(6) -0.001(4) 0.006(6)
C43 0.052(7) 0.076(8) 0.012(4) 0.014(5) -0.006(4) 0.011(6)
C44 0.023(5) 0.051(6) 0.023(5) 0.000(4) 0.002(4) 0.003(4)
C45 0.046(6) 0.041(6) 0.029(5) -0.006(4) 0.010(4) 0.000(5)
C46 0.058(7) 0.044(6) 0.030(5) -0.003(5) 0.008(5) 0.011(5)
C47 0.050(7) 0.051(7) 0.021(5) -0.003(4) -0.003(4) -0.005(5)
C48 0.043(6) 0.059(7) 0.039(6) 0.007(5) 0.005(5) -0.016(5)
C49 0.058(8) 0.057(8) 0.049(7) 0.003(6) 0.005(6) -0.009(6)
C50 0.067(8) 0.037(6) 0.030(5) -0.004(4) 0.002(5) -0.014(5)
C51 0.051(7) 0.044(7) 0.072(9) -0.008(6) -0.005(6) -0.004(6)
C52 0.043(7) 0.047(7) 0.056(7) 0.000(5) 0.009(5) 0.006(5)
C53 0.044(6) 0.038(6) 0.032(5) 0.003(4) 0.003(4) 0.000(5)
C54 0.053(7) 0.041(6) 0.019(5) 0.003(4) 0.006(4) -0.009(5)
C55 0.110(11) 0.040(6) 0.046(7) 0.008(5) -0.013(7) -0.014(7)
C56 0.171(17) 0.036(7) 0.111(13) 0.033(8) -0.035(13) -0.026(9)
C57 0.113(11) 0.039(6) 0.065(8) -0.007(6) -0.019(7) -0.021(7)
C58 0.122(13) 0.066(8) 0.085(10) -0.015(6) -0.043(9) -0.014(9)
C59 0.088(10) 0.065(7) 0.056(7) -0.028(5) -0.016(7) -0.001(7)
C60 0.046(7) 0.061(6) 0.045(6) -0.014(5) -0.013(5) 0.006(5)
C61 0.057(7) 0.072(9) 0.030(5) 0.013(5) -0.003(5) 0.004(6)
C62 0.049(6) 0.046(6) 0.032(5) 0.002(5) 0.003(4) 0.005(5)
C63 0.053(6) 0.038(5) 0.031(5) -0.004(4) 0.000(4) -0.007(5)
C64 0.056(7) 0.026(5) 0.052(6) -0.001(4) -0.005(5) -0.001(4)
Cl1 0.062(3) 0.187(5) 0.080(3) -0.007(3) -0.011(2) -0.009(3)
Cl2 0.080(2) 0.055(2) 0.084(2) 0.0005(17) -0.0021(19) 0.0020(17)
Cl3A 0.141(8) 0.076(5) 0.196(10) -0.063(5) -0.086(7) 0.013(5)
Cl3B 0.067(6) 0.063(6) 0.086(7) 0.001(5) 0.007(5) -0.015(4)
Cl4A 0.073(4) 0.069(4) 0.087(5) -0.032(3) 0.030(3) -0.021(3)
Cl4B 0.040(5) 0.187(13) 0.096(8) -0.034(7) -0.007(5) 0.001(6)

loop_
_atom_type_symbol
_atom_type_description
_atom_type_scat_dispersion_real
_atom_type_scat_dispersion_imag
_atom_type_scat_source
C C 0.0181 0.0091 'International Tables Vol C Tables 4.2.6.8 and 6.1.1.4'
H H 0.0000 0.0000 'International Tables Vol C Tables 4.2.6.8 and 6.1.1.4'
Cl Cl 0.3639 0.7018 'International Tables Vol C Tables 4.2.6.8 and 6.1.1.4'
N N 0.0311 0.0180 'International Tables Vol C Tables 4.2.6.8 and 6.1.1.4'
Ru Ru 0.0552 3.2960 'International Tables Vol C Tables 4.2.6.8 and 6.1.1.4'

loop_
_geom_angle_atom_site_label_1
_geom_angle_atom_site_label_2
_geom_angle_atom_site_label_3
_geom_angle
N1 Ru1 N2 80.8(4)
N1 Ru1 N5 92.7(3)
N1 Ru1 N9 90.9(3)
N1 Ru1 N10 93.8(4)
N5 Ru1 N2 91.2(3)
N5 Ru1 N9 173.0(3)
N6 Ru1 N1 171.6(3)
N6 Ru1 N2 93.3(4)
N6 Ru1 N5 81.4(3)
N6 Ru1 N9 95.6(3)
N6 Ru1 N10 92.7(3)
N9 Ru1 N2 95.3(3)
N10 Ru1 N2 171.9(3)
N10 Ru1 N5 95.1(3)
N10 Ru1 N9 78.7(3)
N14 Ru2 N13 80.3(3)
N14 Ru2 N16 94.0(3)
N15 Ru2 N13 96.5(3)
N15 Ru2 N14 91.9(3)
N15 Ru2 N16 80.2(3)
N16 Ru2 N13 173.4(3)
N19 Ru2 N13 94.0(3)
N19 Ru2 N14 172.8(3)
N19 Ru2 N15 93.2(3)
N19 Ru2 N16 91.9(3)
N20 Ru2 N13 89.2(3)
N20 Ru2 N14 94.8(3)
N20 Ru2 N15 171.8(3)
N20 Ru2 N16 94.7(3)
N20 Ru2 N19 80.5(3)
C1 N1 Ru1 131.3(9)
C1 N1 C10 114.3(11)
C10 N1 Ru1 114.3(9)
C8 N2 Ru1 131.9(9)
C8 N2 C9 116.6(10)
C9 N2 Ru1 111.4(8)
C2 N3 C3 117.6(14)
C7 N4 C6 119.2(14)
C11 N5 Ru1 132.2(7)
C11 N5 C20 116.4(9)
C20 N5 Ru1 111.4(7)
C18 N6 Ru1 132.9(8)
C18 N6 C19 114.8(10)
C19 N6 Ru1 112.2(7)
C12 N7 C13 117.5(11)
C16 N8 C17 115.9(11)
C21 N9 Ru1 127.6(6)
C25 N9 Ru1 115.4(6)
C25 N9 C21 116.9(8)
C26 N10 Ru1 114.0(6)
C30 N10 Ru1 128.4(6)
C30 N10 C26 117.6(8)
C31 N11 C34 114.8(8)
C33 N12 C32 118.5(8)
C38 N13 Ru2 128.6(6)
C38 N13 C39 118.1(8)
C39 N13 Ru2 113.3(6)
C40 N14 Ru2 113.2(6)
C41 N14 Ru2 127.5(6)
C41 N14 C40 119.3(8)
C52 N15 Ru2 130.8(7)
C52 N15 C53 116.3(9)
C53 N15 Ru2 113.0(7)
C45 N16 Ru2 130.8(7)
C45 N16 C54 116.5(9)
C54 N16 Ru2 112.6(7)
C51 N17 C50 114.2(10)
C46 N18 C47 118.1(9)
C62 N19 Ru2 131.0(7)
C63 N19 Ru2 113.5(6)
C63 N19 C62 115.2(9)
C55 N20 Ru2 132.8(9)
C55 N20 C64 115.3(10)
C64 N20 Ru2 112.0(7)
C61 N21 C60 116.8(10)
C56 N22 C57 117.0(13)
N1 C1 H1 118.4
N1 C1 C2 123.1(15)
C2 C1 H1 118.4
N3 C2 C1 123.3(16)
N3 C2 H2 118.3
C1 C2 H2 118.3
N3 C3 C10 119.4(13)
C4 C3 N3 121.2(16)
C4 C3 C10 119.3(18)
C3 C4 H4 119.2
C3 C4 C5 121.7(17)
C5 C4 H4 119.2
C4 C5 H5 120.6
C4 C5 C6 118.7(14)
C6 C5 H5 120.6
N4 C6 C5 120.9(14)
N4 C6 C9 118.4(16)
C9 C6 C5 120.7(16)
N4 C7 H7 119.3
N4 C7 C8 121.4(14)
C8 C7 H7 119.3
N2 C8 C7 119.2(13)
N2 C8 H8 120.4
C7 C8 H8 120.4
N2 C9 C10 118.4(10)
C6 C9 N2 125.1(14)
C6 C9 C10 116.5(14)
N1 C10 C3 122.3(14)
N1 C10 C9 115.0(11)
C3 C10 C9 122.7(13)
N5 C11 H11 119.3
N5 C11 C12 121.3(11)
C12 C11 H11 119.3
N7 C12 C11 124.3(12)
N7 C12 H12 117.8
C11 C12 H12 117.8
N7 C13 C14 122.9(12)
N7 C13 C20 118.1(11)
C20 C13 C14 119.0(14)
C13 C14 H14 119.6
C15 C14 C13 120.9(12)
C15 C14 H14 119.6
C14 C15 H15 119.6
C14 C15 C16 120.7(13)
C16 C15 H15 119.6
N8 C16 C15 120.1(13)
N8 C16 C19 121.3(13)
C15 C16 C19 118.6(13)
N8 C17 H17 117.8
N8 C17 C18 124.4(13)
C18 C17 H17 117.8
N6 C18 C17 121.1(13)
N6 C18 H18 119.5
C17 C18 H18 119.5
N6 C19 C16 122.3(12)
C20 C19 N6 115.7(10)
C20 C19 C16 122.0(11)
N5 C20 C13 122.4(11)
N5 C20 C19 119.0(10)
C19 C20 C13 118.6(11)
N9 C21 H21 118.9
C22 C21 N9 122.2(9)
C22 C21 H21 118.9
C21 C22 H22 119.7
C21 C22 C23 120.5(10)
C23 C22 H22 119.7
C22 C23 H23 120.5
C22 C23 C24 119.0(9)
C24 C23 H23 120.5
C23 C24 C31 123.0(8)
C25 C24 C23 116.9(8)
C25 C24 C31 120.1(8)
N9 C25 C24 124.4(8)
N9 C25 C26 114.4(8)
C24 C25 C26 121.2(8)
N10 C26 C25 117.3(8)
N10 C26 C27 123.2(9)
C27 C26 C25 119.4(8)
C26 C27 C28 117.5(8)
C26 C27 C32 120.2(8)
C28 C27 C32 122.3(8)
C27 C28 H28 120.6
C29 C28 C27 118.7(9)
C29 C28 H28 120.6
C28 C29 H29 120.4
C28 C29 C30 119.3(9)
C30 C29 H29 120.4
N10 C30 C29 123.6(9)
N10 C30 H30 118.2
C29 C30 H30 118.2
N11 C31 C24 118.4(9)
N11 C31 C32 121.8(8)
C32 C31 C24 119.7(8)
N12 C32 C27 119.6(8)
N12 C32 C31 121.2(8)
C31 C32 C27 119.1(8)
N12 C33 C34 119.7(8)
N12 C33 C44 119.3(8)
C34 C33 C44 120.9(8)
N11 C34 C33 123.5(8)
N11 C34 C35 117.2(8)
C33 C34 C35 119.2(8)
C36 C35 C34 123.3(8)
C39 C35 C34 118.3(8)
C39 C35 C36 118.4(8)
C35 C36 H36 120.4
C37 C36 C35 119.2(9)
C37 C36 H36 120.4
C36 C37 H37 119.8
C36 C37 C38 120.3(9)
C38 C37 H37 119.8
N13 C38 C37 122.1(9)
N13 C38 H38 119.0
C37 C38 H38 119.0
N13 C39 C35 121.9(9)
N13 C39 C40 116.5(8)
C35 C39 C40 121.6(8)
N14 C40 C39 116.7(9)
N14 C40 C44 121.4(9)
C44 C40 C39 121.9(8)
N14 C41 H41 120.1
N14 C41 C42 119.7(9)
C42 C41 H41 120.1
C41 C42 H42 118.6
C41 C42 C43 122.7(10)
C43 C42 H42 118.6
C42 C43 H43 121.6
C44 C43 C42 116.7(9)
C44 C43 H43 121.6
C40 C44 C33 118.1(8)
C43 C44 C33 121.9(8)
C43 C44 C40 120.0(8)
N16 C45 H45 119.9
N16 C45 C46 120.3(10)
C46 C45 H45 119.9
N18 C46 C45 123.9(10)
N18 C46 H46 118.0
C45 C46 H46 118.0
N18 C47 C48 124.7(10)
N18 C47 C54 117.8(10)
C48 C47 C54 117.6(10)
C47 C48 H48 118.2
C49 C48 C47 123.6(11)
C49 C48 H48 118.2
C48 C49 H49 119.9
C48 C49 C50 120.2(11)
C50 C49 H49 119.9
N17 C50 C49 120.5(10)
N17 C50 C53 120.9(10)
C53 C50 C49 118.5(11)
N17 C51 H51 117.6
N17 C51 C52 124.8(12)
C52 C51 H51 117.6
N15 C52 C51 121.5(10)
N15 C52 H52 119.3
C51 C52 H52 119.3
N15 C53 C50 122.3(10)
N15 C53 C54 117.0(9)
C50 C53 C54 120.7(10)
N16 C54 C47 123.4(10)
N16 C54 C53 117.2(9)
C53 C54 C47 119.4(9)
N20 C55 H55 119.3
N20 C55 C56 121.4(13)
C56 C55 H55 119.3
N22 C56 C55 123.8(13)
N22 C56 H56 118.1
C55 C56 H56 118.1
N22 C57 C58 120.9(13)
N22 C57 C64 119.0(12)
C58 C57 C64 120.1(13)
C57 C58 H58 119.8
C59 C58 C57 120.4(14)
C59 C58 H58 119.8
C58 C59 H59 119.3
C58 C59 C60 121.4(13)
C60 C59 H59 119.3
N21 C60 C59 122.2(11)
N21 C60 C63 118.5(11)
C63 C60 C59 119.2(12)
N21 C61 H61 117.2
N21 C61 C62 125.5(11)
C62 C61 H61 117.2
N19 C62 C61 119.8(11)
N19 C62 H62 120.1
C61 C62 H62 120.1
N19 C63 C60 123.9(10)
N19 C63 C64 116.0(9)
C60 C63 C64 120.1(10)
N20 C64 C57 123.4(10)
N20 C64 C63 117.9(9)
C63 C64 C57 118.6(11)

loop_
_geom_bond_atom_site_label_1
_geom_bond_atom_site_label_2
_geom_bond_distance
Ru1 N1 2.043(9)
Ru1 N2 2.075(8)
Ru1 N5 2.057(8)
Ru1 N6 2.032(9)
Ru1 N9 2.070(8)
Ru1 N10 2.056(8)
Ru2 N13 2.067(8)
Ru2 N14 2.057(8)
Ru2 N15 2.056(8)
Ru2 N16 2.065(8)
Ru2 N19 2.045(8)
Ru2 N20 2.045(8)
N1 C1 1.326(15)
N1 C10 1.371(15)
N2 C8 1.304(14)
N2 C9 1.372(15)
N3 C2 1.266(18)
N3 C3 1.37(2)
N4 C6 1.34(2)
N4 C7 1.324(19)
N5 C11 1.325(13)
N5 C20 1.366(13)
N6 C18 1.316(14)
N6 C19 1.410(13)
N7 C12 1.268(16)
N7 C13 1.409(17)
N8 C16 1.330(17)
N8 C17 1.332(17)
N9 C21 1.358(13)
N9 C25 1.337(11)
N10 C26 1.346(11)
N10 C30 1.323(12)
N11 C31 1.338(11)
N11 C34 1.348(11)
N12 C32 1.332(11)
N12 C33 1.315(11)
N13 C38 1.330(13)
N13 C39 1.375(11)
N14 C40 1.382(11)
N14 C41 1.345(13)
N15 C52 1.298(13)
N15 C53 1.375(12)
N16 C45 1.325(12)
N16 C54 1.373(12)
N17 C50 1.380(14)
N17 C51 1.326(15)
N18 C46 1.300(14)
N18 C47 1.379(14)
N19 C62 1.353(12)
N19 C63 1.348(12)
N20 C55 1.288(14)
N20 C64 1.363(14)
N21 C60 1.352(15)
N21 C61 1.297(15)
N22 C56 1.29(2)
N22 C57 1.342(17)
C1 H1 0.9500
C1 C2 1.403(16)
C2 H2 0.9500
C3 C4 1.33(2)
C3 C10 1.417(18)
C4 H4 0.9500
C4 C5 1.40(2)
C5 H5 0.9500
C5 C6 1.47(2)
C6 C9 1.367(16)
C7 H7 0.9500
C7 C8 1.466(16)
C8 H8 0.9500
C9 C10 1.438(19)
C11 H11 0.9500
C11 C12 1.405(16)
C12 H12 0.9500
C13 C14 1.431(18)
C13 C20 1.414(15)
C14 H14 0.9500
C14 C15 1.367(19)
C15 H15 0.9500
C15 C16 1.401(18)
C16 C19 1.411(16)
C17 H17 0.9500
C17 C18 1.422(16)
C18 H18 0.9500
C19 C20 1.392(16)
C21 H21 0.9500
C21 C22 1.354(14)
C22 H22 0.9500
C22 C23 1.360(12)
C23 H23 0.9500
C23 C24 1.405(13)
C24 C25 1.376(12)
C24 C31 1.451(12)
C25 C26 1.446(12)
C26 C27 1.401(12)
C27 C28 1.408(13)
C27 C32 1.459(12)
C28 H28 0.9500
C28 C29 1.372(12)
C29 H29 0.9500
C29 C30 1.386(13)
C30 H30 0.9500
C31 C32 1.417(13)
C33 C34 1.419(13)
C33 C44 1.454(12)
C34 C35 1.483(12)
C35 C36 1.398(13)
C35 C39 1.390(12)
C36 H36 0.9500
C36 C37 1.351(12)
C37 H37 0.9500
C37 C38 1.393(14)
C38 H38 0.9500
C39 C40 1.425(13)
C40 C44 1.396(13)
C41 H41 0.9500
C41 C42 1.389(14)
C42 H42 0.9500
C42 C43 1.392(14)
C43 H43 0.9500
C43 C44 1.387(14)
C45 H45 0.9500
C45 C46 1.423(14)
C46 H46 0.9500
C47 C48 1.396(15)
C47 C54 1.418(14)
C48 H48 0.9500
C48 C49 1.320(16)
C49 H49 0.9500
C49 C50 1.426(16)
C50 C53 1.389(14)
C51 H51 0.9500
C51 C52 1.400(15)
C52 H52 0.9500
C53 C54 1.404(14)
C55 H55 0.9500
C55 C56 1.442(18)
C56 H56 0.9500
C57 C58 1.403(19)
C57 C64 1.427(15)
C58 H58 0.9500
C58 C59 1.353(19)
C59 H59 0.9500
C59 C60 1.420(17)
C60 C63 1.403(15)
C61 H61 0.9500
C61 C62 1.374(15)
C62 H62 0.9500
C63 C64 1.416(14)

loop_
_smtbx_masks_void_nr
_smtbx_masks_void_average_x
_smtbx_masks_void_average_y
_smtbx_masks_void_average_z
_smtbx_masks_void_volume
_smtbx_masks_void_count_electrons
1 -0.676 0.229 0.000 709.7 228.0
2 0.000 0.000 0.500 18.6 12.3
3 0.500 0.000 0.500 24.5 2.9
